data_1544964
loop_
_publ_author_name
'Li, Lu-Lu'
'Tao, Zhong-Lin'
'Han, Zhi-Yong'
'Gong, Liu-Zhu'

_publ_section_title
;
 Double Chiral Induction Enables a Stereoselective Carbonyl Allylation
 with Simple Alkenes under the Sequential Catalysis of Palladium Complex
 and Chiral Phosphoric Acid.
;
_journal_name_full 'Organic letters'
_journal_paper_doi 10.1021/acs.orglett.6b03378
_journal_year 2016
_chemical_absolute_configuration ad
_chemical_formula_sum 'C17 H17 N O4'
_chemical_formula_weight 299.31
_chemical_name_systematic
;
 ?
;
_space_group_crystal_system orthorhombic
_space_group_IT_number 19
_space_group_name_Hall 'P 2ac 2ab'
_space_group_name_H-M_alt 'P 21 21 21'
_symmetry_space_group_name_Hall 'P 2ac 2ab'
_symmetry_space_group_name_H-M 'P 21 21 21'
_atom_sites_solution_hydrogens geom
_audit_creation_method SHELXL-2013
_cell_angle_alpha 90
_cell_angle_beta 90
_cell_angle_gamma 90
_cell_formula_units_Z 4
_cell_length_a 5.62890(10)
_cell_length_b 16.3886(2)
_cell_length_c 17.0415(2)
_cell_measurement_reflns_used 7270
_cell_measurement_temperature 290(2)
_cell_measurement_theta_max 70.0160
_cell_measurement_theta_min 3.7370
_cell_volume 1572.07(4)
_computing_cell_refinement 'CrysAlisPro (Agilent Technologies)'
_computing_data_collection 'CrysAlisPro (Agilent Technologies)'
_computing_data_reduction 'CrysAlisPro (Agilent Technologies)'
_computing_molecular_graphics 'Ortep-3 (L. J. Farrugia, 2001)'
_computing_publication_material SHELXL-2013
_computing_structure_refinement 'SHELXL-2013 (Sheldrick, 2013)'
_computing_structure_solution 'SHELXS-97 (Sheldrick, 1997)'
_diffrn_ambient_temperature 290(2)
_diffrn_detector_area_resol_mean 15.9149
_diffrn_measured_fraction_theta_full 0.994
_diffrn_measured_fraction_theta_max 0.989
_diffrn_measurement_device_type 'Gemini S Ultra, Agilent Technologies'
_diffrn_measurement_method '\w scans'
_diffrn_radiation_type CuK\a
_diffrn_radiation_wavelength 1.54184
_diffrn_reflns_av_R_equivalents 0.0206
_diffrn_reflns_av_unetI/netI 0.0155
_diffrn_reflns_Laue_measured_fraction_full 0.994
_diffrn_reflns_Laue_measured_fraction_max 0.989
_diffrn_reflns_limit_h_max 6
_diffrn_reflns_limit_h_min -4
_diffrn_reflns_limit_k_max 19
_diffrn_reflns_limit_k_min -19
_diffrn_reflns_limit_l_max 20
_diffrn_reflns_limit_l_min -19
_diffrn_reflns_number 11290
_diffrn_reflns_point_group_measured_fraction_full 0.992
_diffrn_reflns_point_group_measured_fraction_max 0.980
_diffrn_reflns_theta_full 67.684
_diffrn_reflns_theta_max 69.971
_diffrn_reflns_theta_min 3.742
_diffrn_source 'Enhance Ultra (Cu) X-ray Source'
_exptl_absorpt_coefficient_mu 0.745
_exptl_absorpt_correction_T_max 1.00000
_exptl_absorpt_correction_T_min 0.67087
_exptl_absorpt_correction_type multi-scan
_exptl_absorpt_process_details
;
CrysAlisPro, Agilent Technologies,
Version 1.171.37.35 (release 13-08-2014 CrysAlis171 .NET)
(compiled Aug 13 2014,18:06:01)
Empirical absorption correction using spherical harmonics,
 implemented in SCALE3 ABSPACK scaling algorithm.
;
_exptl_crystal_colour colorless
_exptl_crystal_density_diffrn 1.265
_exptl_crystal_description block
_exptl_crystal_F_000 632
_exptl_crystal_size_max 0.280
_exptl_crystal_size_mid 0.240
_exptl_crystal_size_min 0.200
_refine_diff_density_max 0.141
_refine_diff_density_min -0.126
_refine_diff_density_rms 0.030
_refine_ls_abs_structure_details
;
 Flack x determined using 1147 quotients [(I+)-(I-)]/[(I+)+(I-)]
 (Parsons and Flack (2004), Acta Cryst. A60, s61).
;
_refine_ls_abs_structure_Flack -0.02(6)
_refine_ls_extinction_coef 0.013(2)
_refine_ls_extinction_expression Fc^*^=kFc[1+0.001xFc^2^\l^3^/sin(2\q)]^-1/4^
_refine_ls_extinction_method SHELXL
_refine_ls_goodness_of_fit_ref 1.070
_refine_ls_hydrogen_treatment constr
_refine_ls_matrix_type full
_refine_ls_number_parameters 202
_refine_ls_number_reflns 2913
_refine_ls_number_restraints 0
_refine_ls_restrained_S_all 1.070
_refine_ls_R_factor_all 0.0347
_refine_ls_R_factor_gt 0.0330
_refine_ls_shift/su_max 0.000
_refine_ls_shift/su_mean 0.000
_refine_ls_structure_factor_coef Fsqd
_refine_ls_weighting_details 'w=1/[\s^2^(Fo^2^)+(0.0750P)^2^+0.0814P] where P=(Fo^2^+2Fc^2^)/3'
_refine_ls_weighting_scheme calc
_refine_ls_wR_factor_gt 0.1013
_refine_ls_wR_factor_ref 0.1094
_reflns_Friedel_coverage 0.689
_reflns_Friedel_fraction_full 0.989
_reflns_Friedel_fraction_max 0.967
_reflns_number_gt 2830
_reflns_number_total 2913
_reflns_threshold_expression 'I > 2\s(I)'
_cod_data_source_file ol6b03378_si_002.cif
_cod_data_source_block shelxl
_cod_database_code 1544964
_shelx_space_group_comment
;
The symmetry employed for this shelxl refinement is uniquely defined
by the following loop, which should always be used as a source of
symmetry information in preference to the above space-group names.
They are only intended as comments.
;
_shelx_estimated_absorpt_t_min 0.819
_shelx_estimated_absorpt_t_max 0.865
_shelxl_version_number 2013-4

loop_
_space_group_symop_operation_xyz
'x, y, z'
'-x+1/2, -y, z+1/2'
'x+1/2, -y+1/2, -z'
'-x, y+1/2, -z+1/2'

loop_
_atom_site_label
_atom_site_type_symbol
_atom_site_fract_x
_atom_site_fract_y
_atom_site_fract_z
_atom_site_U_iso_or_equiv
_atom_site_adp_type
_atom_site_occupancy
_atom_site_site_symmetry_order
_atom_site_calc_flag
_atom_site_refinement_flags_posn
_atom_site_refinement_flags_adp
O2 O 0.0155(2) 0.25686(11) 0.73607(10) 0.0686(5) Uani 1 1 d . .
H2 H -0.0242 0.2235 0.7694 0.103 Uiso 1 1 calc R U
O1 O 0.7037(3) 0.13510(9) 0.80657(9) 0.0662(4) Uani 1 1 d . .
C6 C 0.3871(3) 0.21429(12) 0.85454(10) 0.0516(4) Uani 1 1 d . .
C14 C 0.5713(4) 0.32007(13) 0.53402(11) 0.0575(5) Uani 1 1 d . .
H14 H 0.7136 0.3112 0.5077 0.069 Uiso 1 1 calc R U
O4 O 0.6556(5) 0.41015(14) 0.40279(12) 0.1021(7) Uani 1 1 d . .
C7 C 0.4239(3) 0.27202(11) 0.78542(10) 0.0475(4) Uani 1 1 d . .
H7 H 0.5877 0.2646 0.7673 0.057 Uiso 1 1 calc R U
C11 C 0.1474(3) 0.34798(12) 0.61184(12) 0.0534(5) Uani 1 1 d . .
H11 H 0.0057 0.3578 0.6383 0.064 Uiso 1 1 calc R U
C15 C 0.5218(4) 0.27933(12) 0.60345(11) 0.0540(5) Uani 1 1 d . .
H15 H 0.6319 0.2427 0.6238 0.065 Uiso 1 1 calc R U
C10 C 0.3094(3) 0.29279(11) 0.64281(10) 0.0467(4) Uani 1 1 d . .
C13 C 0.4065(4) 0.37372(12) 0.50498(11) 0.0550(5) Uani 1 1 d . .
N1 N 0.4579(5) 0.41604(13) 0.43087(12) 0.0762(6) Uani 1 1 d . .
C8 C 0.3959(4) 0.36051(12) 0.80675(12) 0.0619(5) Uani 1 1 d . .
H8 H 0.2463 0.3792 0.8214 0.074 Uiso 1 1 calc R U
C17 C 0.8420(5) 0.06208(14) 0.80864(16) 0.0766(7) Uani 1 1 d . .
H17A H 0.9418 0.0597 0.7630 0.115 Uiso 1 1 calc R U
H17B H 0.7383 0.0156 0.8094 0.115 Uiso 1 1 calc R U
H17C H 0.9391 0.0619 0.8550 0.115 Uiso 1 1 calc R U
C12 C 0.1934(4) 0.38862(13) 0.54233(12) 0.0589(5) Uani 1 1 d . .
H12 H 0.0836 0.4250 0.5213 0.071 Uiso 1 1 calc R U
C9 C 0.2581(3) 0.24562(11) 0.71727(11) 0.0496(4) Uani 1 1 d . .
H9 H 0.2847 0.1875 0.7068 0.060 Uiso 1 1 calc R U
C1 C 0.5314(4) 0.14591(13) 0.86308(12) 0.0568(5) Uani 1 1 d . .
C5 C 0.2095(4) 0.22638(16) 0.90925(12) 0.0663(6) Uani 1 1 d . .
H5 H 0.1100 0.2714 0.9042 0.080 Uiso 1 1 calc R U
O3 O 0.3044(5) 0.4581(2) 0.40243(16) 0.1399(12) Uani 1 1 d . .
C4 C 0.1758(5) 0.1726(2) 0.97195(13) 0.0808(8) Uani 1 1 d . .
H4 H 0.0548 0.1817 1.0081 0.097 Uiso 1 1 calc R U
C3 C 0.3199(6) 0.1075(2) 0.97966(15) 0.0870(8) Uani 1 1 d . .
H3 H 0.2986 0.0718 1.0215 0.104 Uiso 1 1 calc R U
C2 C 0.4996(5) 0.09301(17) 0.92584(15) 0.0788(7) Uani 1 1 d . .
H2A H 0.5986 0.0480 0.9317 0.095 Uiso 1 1 calc R U
C16 C 0.5720(6) 0.41228(16) 0.80563(17) 0.0855(8) Uani 1 1 d . .
H16A H 0.7231 0.3949 0.7912 0.103 Uiso 1 1 calc R U
H16B H 0.5463 0.4665 0.8193 0.103 Uiso 1 1 calc R U

loop_
_atom_site_aniso_label
_atom_site_aniso_U_11
_atom_site_aniso_U_22
_atom_site_aniso_U_33
_atom_site_aniso_U_23
_atom_site_aniso_U_13
_atom_site_aniso_U_12
O2 0.0409(7) 0.0921(11) 0.0728(10) 0.0276(8) -0.0022(6) -0.0043(7)
O1 0.0666(9) 0.0622(8) 0.0698(9) 0.0147(7) 0.0170(7) 0.0156(7)
C6 0.0494(10) 0.0621(10) 0.0431(9) -0.0001(7) -0.0014(7) -0.0003(8)
C14 0.0551(11) 0.0675(11) 0.0500(10) -0.0068(8) 0.0049(8) -0.0020(9)
O4 0.1296(19) 0.0971(14) 0.0795(12) 0.0154(10) 0.0426(13) 0.0003(13)
C7 0.0422(9) 0.0552(9) 0.0453(9) 0.0003(7) -0.0012(7) 0.0045(7)
C11 0.0472(10) 0.0574(10) 0.0557(10) 0.0022(8) -0.0024(8) 0.0015(8)
C15 0.0510(10) 0.0617(10) 0.0494(9) -0.0017(8) -0.0028(8) 0.0062(9)
C10 0.0453(9) 0.0496(8) 0.0453(8) -0.0042(7) -0.0062(7) -0.0034(7)
C13 0.0672(12) 0.0532(9) 0.0447(9) -0.0012(8) -0.0016(8) -0.0095(9)
N1 0.1001(17) 0.0718(12) 0.0566(10) 0.0071(9) 0.0035(11) -0.0088(12)
C8 0.0670(13) 0.0593(11) 0.0593(11) -0.0058(9) -0.0038(9) 0.0057(10)
C17 0.0873(16) 0.0615(11) 0.0810(15) 0.0041(11) 0.0108(14) 0.0211(12)
C12 0.0605(12) 0.0564(10) 0.0597(11) 0.0060(9) -0.0091(9) 0.0023(9)
C9 0.0450(9) 0.0529(9) 0.0509(10) 0.0031(7) -0.0032(7) -0.0007(7)
C1 0.0571(11) 0.0654(11) 0.0479(9) 0.0062(8) 0.0033(8) 0.0021(9)
C5 0.0632(12) 0.0835(14) 0.0523(11) -0.0029(10) 0.0080(9) 0.0077(11)
O3 0.128(2) 0.187(3) 0.1050(17) 0.085(2) 0.0029(16) 0.024(2)
C4 0.0793(16) 0.111(2) 0.0518(12) 0.0062(12) 0.0190(11) -0.0011(16)
C3 0.0955(19) 0.107(2) 0.0585(13) 0.0268(13) 0.0148(13) 0.0019(17)
C2 0.0852(16) 0.0824(15) 0.0689(14) 0.0243(12) 0.0080(13) 0.0104(14)
C16 0.0945(19) 0.0630(13) 0.0989(19) -0.0112(13) -0.0114(16) -0.0086(13)

loop_
_atom_type_symbol
_atom_type_description
_atom_type_scat_dispersion_real
_atom_type_scat_dispersion_imag
_atom_type_scat_source
C C 0.0181 0.0091 'International Tables Vol C Tables 4.2.6.8 and 6.1.1.4'
H H 0.0000 0.0000 'International Tables Vol C Tables 4.2.6.8 and 6.1.1.4'
N N 0.0311 0.0180 'International Tables Vol C Tables 4.2.6.8 and 6.1.1.4'
O O 0.0492 0.0322 'International Tables Vol C Tables 4.2.6.8 and 6.1.1.4'

loop_
_geom_angle_atom_site_label_1
_geom_angle_atom_site_label_2
_geom_angle_atom_site_label_3
_geom_angle
C9 O2 H2 109.5
C1 O1 C17 118.30(17)
C5 C6 C1 117.85(19)
C5 C6 C7 122.05(18)
C1 C6 C7 120.08(16)
C13 C14 C15 118.75(19)
C13 C14 H14 120.6
C15 C14 H14 120.6
C8 C7 C6 113.42(15)
C8 C7 C9 112.75(16)
C6 C7 C9 108.88(15)
C8 C7 H7 107.1
C6 C7 H7 107.1
C9 C7 H7 107.1
C12 C11 C10 121.08(19)
C12 C11 H11 119.5
C10 C11 H11 119.5
C14 C15 C10 120.56(18)
C14 C15 H15 119.7
C10 C15 H15 119.7
C11 C10 C15 119.04(17)
C11 C10 C9 121.75(16)
C15 C10 C9 119.20(16)
C14 C13 C12 122.37(18)
C14 C13 N1 118.7(2)
C12 C13 N1 118.9(2)
O3 N1 O4 122.9(2)
O3 N1 C13 118.3(2)
O4 N1 C13 118.7(2)
C16 C8 C7 122.9(2)
C16 C8 H8 118.5
C7 C8 H8 118.5
O1 C17 H17A 109.5
O1 C17 H17B 109.5
H17A C17 H17B 109.5
O1 C17 H17C 109.5
H17A C17 H17C 109.5
H17B C17 H17C 109.5
C13 C12 C11 118.20(19)
C13 C12 H12 120.9
C11 C12 H12 120.9
O2 C9 C10 107.90(15)
O2 C9 C7 112.01(16)
C10 C9 C7 111.75(14)
O2 C9 H9 108.4
C10 C9 H9 108.4
C7 C9 H9 108.4
O1 C1 C2 123.3(2)
O1 C1 C6 116.17(17)
C2 C1 C6 120.5(2)
C6 C5 C4 121.6(2)
C6 C5 H5 119.2
C4 C5 H5 119.2
C3 C4 C5 119.5(2)
C3 C4 H4 120.3
C5 C4 H4 120.3
C4 C3 C2 120.7(2)
C4 C3 H3 119.7
C2 C3 H3 119.7
C3 C2 C1 119.8(2)
C3 C2 H2A 120.1
C1 C2 H2A 120.1
C8 C16 H16A 120.0
C8 C16 H16B 120.0
H16A C16 H16B 120.0

loop_
_geom_bond_atom_site_label_1
_geom_bond_atom_site_label_2
_geom_bond_distance
O2 C9 1.415(2)
O2 H2 0.8200
O1 C1 1.378(3)
O1 C17 1.428(3)
C6 C5 1.381(3)
C6 C1 1.391(3)
C6 C7 1.525(2)
C14 C13 1.371(3)
C14 C15 1.387(3)
C14 H14 0.9300
O4 N1 1.216(3)
C7 C8 1.503(3)
C7 C9 1.551(2)
C7 H7 0.9800
C11 C12 1.383(3)
C11 C10 1.389(3)
C11 H11 0.9300
C15 C10 1.389(3)
C15 H15 0.9300
C10 C9 1.513(2)
C13 C12 1.380(3)
C13 N1 1.469(3)
N1 O3 1.207(3)
C8 C16 1.305(4)
C8 H8 0.9300
C17 H17A 0.9600
C17 H17B 0.9600
C17 H17C 0.9600
C12 H12 0.9300
C9 H9 0.9800
C1 C2 1.388(3)
C5 C4 1.398(3)
C5 H5 0.9300
C4 C3 1.347(4)
C4 H4 0.9300
C3 C2 1.386(4)
C3 H3 0.9300
C2 H2A 0.9300
C16 H16A 0.9300
C16 H16B 0.9300

loop_
_geom_hbond_atom_site_label_D
_geom_hbond_atom_site_label_H
_geom_hbond_atom_site_label_A
_geom_hbond_distance_DH
_geom_hbond_distance_HA
_geom_hbond_distance_DA
_geom_hbond_angle_DHA
_geom_hbond_site_symmetry_A
O2 H2 O1 0.82 2.20 2.917(2) 145.9 1_455

loop_
_geom_torsion_atom_site_label_1
_geom_torsion_atom_site_label_2
_geom_torsion_atom_site_label_3
_geom_torsion_atom_site_label_4
_geom_torsion
C5 C6 C7 C8 40.8(3)
C1 C6 C7 C8 -140.6(2)
C5 C6 C7 C9 -85.6(2)
C1 C6 C7 C9 93.0(2)
C13 C14 C15 C10 -0.1(3)
C12 C11 C10 C15 0.8(3)
C12 C11 C10 C9 -177.82(17)
C14 C15 C10 C11 -0.3(3)
C14 C15 C10 C9 178.36(17)
C15 C14 C13 C12 0.0(3)
C15 C14 C13 N1 -179.22(18)
C14 C13 N1 O3 174.2(3)
C12 C13 N1 O3 -5.1(4)
C14 C13 N1 O4 -9.1(3)
C12 C13 N1 O4 171.7(2)
C6 C7 C8 C16 113.1(2)
C9 C7 C8 C16 -122.6(2)
C14 C13 C12 C11 0.5(3)
N1 C13 C12 C11 179.71(18)
C10 C11 C12 C13 -0.9(3)
C11 C10 C9 O2 11.0(2)
C15 C10 C9 O2 -167.62(17)
C11 C10 C9 C7 -112.55(19)
C15 C10 C9 C7 68.8(2)
C8 C7 C9 O2 -60.1(2)
C6 C7 C9 O2 66.73(19)
C8 C7 C9 C10 61.2(2)
C6 C7 C9 C10 -172.05(15)
C17 O1 C1 C2 5.9(3)
C17 O1 C1 C6 -174.4(2)
C5 C6 C1 O1 178.8(2)
C7 C6 C1 O1 0.2(3)
C5 C6 C1 C2 -1.5(3)
C7 C6 C1 C2 179.9(2)
C1 C6 C5 C4 0.7(3)
C7 C6 C5 C4 179.3(2)
C6 C5 C4 C3 0.2(4)
C5 C4 C3 C2 -0.5(5)
C4 C3 C2 C1 -0.2(5)
O1 C1 C2 C3 -179.1(3)
C6 C1 C2 C3 1.2(4)
